data_7720720
loop_
_publ_author_name
'Nanda Goswami, Juli'
'Nagappan, Sreenivasan'
'Sardar, Ankan'
'Murmu, Krishna Chandra'
'Haque, Najirul'
'De, Sudipta'
'Brandao, Paula'
'Kundu, Subrata'
'Dolai, Malay'

_publ_section_title
;
 <i>In situ</i> transformed binuclear Co(II) and Ni(II) complexes as
 electrocatalysts for the water oxidation reaction.
;
_journal_issue 15
_journal_name_full 'Dalton transactions (Cambridge, England : 2003)'
_journal_page_first 5920
_journal_page_last 5933
_journal_paper_doi 10.1039/d6dt00015k
_journal_volume 55
_journal_year 2026
_chemical_formula_moiety 'C32 H30 Cl2 Co2 N18 O4, 2(H2 O), 4(O), Cl, C2 H10 N O2'
_chemical_formula_sum 'C34 H44 Cl3 Co2 N19 O12'
_chemical_formula_weight 1135.09
_space_group_crystal_system monoclinic
_space_group_IT_number 15
_space_group_name_Hall '-C 2yc'
_space_group_name_H-M_alt 'C 1 2/c 1'
_atom_sites_solution_hydrogens mixed
_atom_sites_solution_primary dual
_audit_creation_date 2024-10-01
_audit_creation_method
;
Olex2 1.5
(compiled 2024.02.16 svn.r378c4104 for OlexSys, GUI svn.r6928)
;
_audit_update_record
;
2025-12-11 deposited with the CCDC.	2026-03-17 downloaded from the CCDC.
;
_cell_angle_alpha 90
_cell_angle_beta 99.118(3)
_cell_angle_gamma 90
_cell_formula_units_Z 4
_cell_length_a 21.1395(17)
_cell_length_b 10.7524(8)
_cell_length_c 21.6051(17)
_cell_measurement_reflns_used 430
_cell_measurement_temperature 300.00
_cell_measurement_theta_max 26.425
_cell_measurement_theta_min 2.131
_cell_volume 4848.8(7)
_computing_cell_refinement 'SHELXL 2013/4 (Sheldrick, 2015)'
_computing_data_collection 'Bruker APEX-III 2013'
_computing_data_reduction 'SHELXL 2013/4 (Sheldrick, 2015)'
_computing_molecular_graphics 'Olex2 1.5 (Dolomanov et al., 2009)'
_computing_publication_material 'Olex2 1.5 (Dolomanov et al., 2009)'
_computing_structure_refinement 'SHELXL 2019/3 (Sheldrick, 2015)'
_computing_structure_solution 'SHELXT 2018/2 (Sheldrick, 2018)'
_diffrn_ambient_temperature 300.00
_diffrn_measured_fraction_theta_full 0.990
_diffrn_measured_fraction_theta_max 0.990
_diffrn_measurement_device_type 'Bruker APEX-II CCD'
_diffrn_measurement_method '\f and \w scans'
_diffrn_radiation_type MoK\a
_diffrn_radiation_wavelength 0.71073
_diffrn_reflns_av_R_equivalents 0.0614
_diffrn_reflns_av_unetI/netI 0.0249
_diffrn_reflns_Laue_measured_fraction_full 0.990
_diffrn_reflns_Laue_measured_fraction_max 0.990
_diffrn_reflns_limit_h_max 26
_diffrn_reflns_limit_h_min -26
_diffrn_reflns_limit_k_max 13
_diffrn_reflns_limit_k_min -13
_diffrn_reflns_limit_l_max 27
_diffrn_reflns_limit_l_min -27
_diffrn_reflns_number 75127
_diffrn_reflns_point_group_measured_fraction_full 0.990
_diffrn_reflns_point_group_measured_fraction_max 0.990
_diffrn_reflns_theta_full 25.242
_diffrn_reflns_theta_max 26.425
_diffrn_reflns_theta_min 2.131
_exptl_absorpt_coefficient_mu 0.927
_exptl_absorpt_correction_T_max 0.935
_exptl_absorpt_correction_T_min 0.885
_exptl_absorpt_correction_type multi-scan
_exptl_absorpt_process_details SADABS
_exptl_crystal_colour Red
_exptl_crystal_density_diffrn 1.555
_exptl_crystal_description 'Block shape'
_exptl_crystal_F_000 2328
_exptl_crystal_size_max 0.25
_exptl_crystal_size_mid 0.12
_exptl_crystal_size_min 0.08
_refine_diff_density_max 1.042
_refine_diff_density_min -0.536
_refine_diff_density_rms 0.107
_refine_ls_extinction_method none
_refine_ls_goodness_of_fit_ref 1.082
_refine_ls_hydrogen_treatment constr
_refine_ls_matrix_type full
_refine_ls_number_parameters 343
_refine_ls_number_reflns 4939
_refine_ls_number_restraints 19
_refine_ls_restrained_S_all 1.082
_refine_ls_R_factor_all 0.0634
_refine_ls_R_factor_gt 0.0568
_refine_ls_shift/su_max 0.001
_refine_ls_shift/su_mean 0.000
_refine_ls_structure_factor_coef Fsqd
_refine_ls_weighting_details 'w=1/[\s^2^(Fo^2^)+(0.1180P)^2^+13.4651P] where P=(Fo^2^+2Fc^2^)/3'
_refine_ls_weighting_scheme calc
_refine_ls_wR_factor_gt 0.1802
_refine_ls_wR_factor_ref 0.1890
_reflns_Friedel_coverage 0.000
_reflns_number_gt 4364
_reflns_number_total 4939
_reflns_threshold_expression 'I > 2\s(I)'
_cod_data_source_file d6dt00015k2.cif
_cod_data_source_block 2Co2
_cod_depositor_comments
;
The following automatic conversions were performed:

data item '_exptl_absorpt_correction_type' value 'Multi-scan' was
changed to 'multi-scan' in accordance with the
/home/data/users/saulius/crontab/automatic-downloads/rss-feeds/RSC/lib/dictionaries/cif_core.dic
dictionary named 'cif_core.dic' version 2.4.2 last updated on
2011-04-26.

Automatic conversion script
Id: cif_fix_values 8170 2020-07-09 18:12:32Z antanas 

 Adding full bibliography for 7720718--7720720.cif.
;
_cod_database_code 7720720
_shelx_shelxl_version_number 2019/3
_shelx_space_group_comment
;
The symmetry employed for this shelxl refinement is uniquely defined
by the following loop, which should always be used as a source of
symmetry information in preference to the above space-group names.
They are only intended as comments.
;
_olex2_refinement_description
;
1. Fixed Uiso
 At 1.2 times of:
  All C(H) groups, All N(H) groups, All N(H,H) groups, All N(H,H,H,H) groups
 At 1.5 times of:
  All C(H,H,H) groups, All O(H,H) groups
2. Restrained distances
 O4SA-C1SB \\sim O4SB-C1SB
 with sigma of 0.02
 O4SA-N1S \\sim O4SB-N1S
 with sigma of 0.02
 O4SA-C1SA \\sim O4SB-C1SA
 with sigma of 0.02
 C1SA-O4SA \\sim O4SA-C1SB
 with sigma of 0.02
 C1SB-O4SB \\sim O4SB-C1SA
 with sigma of 0.02
3. Uiso/Uaniso restraints and constraints
Uanis(O3SA) = Uanis(O3SB)
Uanis(O4SB) = Uanis(O4SA)
Uanis(C1SA) = Uanis(C1SB)
4. Rigid body (RIGU) restrains
 O3SB, O3SA
 with sigma for 1-2 distances of 0.004 and sigma for 1-3 distances of 0.004
 C1SA, C1SB, N1S, O4SA
 with sigma for 1-2 distances of 0.004 and sigma for 1-3 distances of 0.004
 N1S, O4SB, C1SA, O4SA, C1SB
 with sigma for 1-2 distances of 0.004 and sigma for 1-3 distances of 0.004
5. Others
 Sof(Cl1A)=0.5*(1-FVAR(2))
 Sof(Cl1B)=0.5*FVAR(2)
 Sof(O3SA)=1-FVAR(2)
 Sof(O3SB)=FVAR(2)
 Fixed Sof: O4SA(0.5) C1SB(0.5) H1SA(0.5) H1SB(0.5) H1SC(0.5) N1S(0.5)
 H1SD(0.5) H1SE(0.5) H1SF(0.5) H1SG(0.5) C1SA(0.5) H1SH(0.5) H1SI(0.5)
 H1SJ(0.5) O4SB(0.5)
6.a Riding coordinates:
 N1S(H1SD,H1SE), N1S(H1SF,H1SG)
6.b Free rotating group:
 O1S(H1SK,H1SL)
6.c Aromatic/amide H refined with riding coordinates:
 N8(H8), C1(H1), C15(H15), C16(H16), C14(H14), C11(H11), C2(H2), C10(H10),
 C3(H3), C9(H9)
6.d X=CH2 refined with riding coordinates:
 N7(H7A,H7B)
6.e Idealised Me refined as rotating group:
 C6(H6A,H6B,H6C), C1SB(H1SA,H1SB,H1SC), C1SA(H1SH,H1SI,H1SJ)
;
_olex2_submission_special_instructions 'No special instructions were received'

loop_
_space_group_symop_operation_xyz
'x, y, z'
'-x, y, -z+1/2'
'x+1/2, y+1/2, z'
'-x+1/2, y+1/2, -z+1/2'
'-x, -y, -z'
'x, -y, z-1/2'
'-x+1/2, -y+1/2, -z'
'x+1/2, -y+1/2, z-1/2'

loop_
_atom_site_label
_atom_site_type_symbol
_atom_site_fract_x
_atom_site_fract_y
_atom_site_fract_z
_atom_site_U_iso_or_equiv
_atom_site_adp_type
_atom_site_occupancy
_atom_site_site_symmetry_order
_atom_site_calc_flag
_atom_site_refinement_flags_posn
_atom_site_refinement_flags_adp
_atom_site_refinement_flags_occupancy
_atom_site_disorder_assembly
_atom_site_disorder_group
Co1 Co 0.70327(2) 0.45289(4) 0.55865(2) 0.03166(19) Uani 1 1 d . . . . .
Cl1 Cl 0.66345(5) 0.65336(9) 0.57971(4) 0.0450(3) Uani 1 1 d . . . . .
O004 O 0.76420(12) 0.2376(2) 0.43425(10) 0.0369(5) Uani 1 1 d . . . . .
O1 O 0.69112(13) 0.5826(2) 0.38270(11) 0.0387(6) Uani 1 1 d . . . . .
N1 N 0.78805(14) 0.4932(3) 0.51722(13) 0.0334(6) Uani 1 1 d . . . . .
N8 N 0.70919(14) 0.3812(3) 0.37095(12) 0.0328(6) Uani 1 1 d . . . . .
H8 H 0.690776 0.397636 0.333440 0.039 Uiso 1 1 calc R U . . .
N5 N 0.66909(13) 0.4459(2) 0.46443(12) 0.0302(6) Uani 1 1 d . . . . .
N9 N 0.75036(15) 0.0668(3) 0.34529(13) 0.0353(6) Uani 1 1 d . . . . .
N3 N 0.60910(15) 0.3761(3) 0.55632(14) 0.0399(7) Uani 1 1 d . . . . .
N10 N 0.70177(18) 0.2193(3) 0.27286(14) 0.0468(8) Uani 1 1 d . . . . .
O1S O 0.6156(2) 0.4761(4) 0.27188(16) 0.0699(10) Uani 1 1 d G . . . .
H1SK H 0.588357 0.450545 0.241283 0.105 Uiso 1 1 d G U . . .
H1SL H 0.605650 0.551741 0.276467 0.105 Uiso 1 1 d G U . . .
N4 N 0.82439(15) 0.5015(3) 0.41903(15) 0.0428(7) Uani 1 1 d . . . . .
O2S O 0.55478(17) 0.3435(4) 0.16780(16) 0.0742(11) Uani 1 1 d . . . . .
C12 C 0.73505(16) 0.2707(3) 0.38271(14) 0.0308(6) Uani 1 1 d . . . . .
C4 C 0.77924(16) 0.4912(3) 0.45478(15) 0.0318(6) Uani 1 1 d . . . . .
N7 N 0.57415(16) 0.4228(4) 0.39030(16) 0.0545(9) Uani 1 1 d . . . . .
H7A H 0.591432 0.445242 0.358614 0.065 Uiso 1 1 calc R U . . .
H7B H 0.534304 0.402592 0.385208 0.065 Uiso 1 1 calc R U . . .
C5 C 0.71051(16) 0.4772(3) 0.41913(14) 0.0303(6) Uani 1 1 d . . . . .
C13 C 0.72823(16) 0.1802(3) 0.32909(14) 0.0328(7) Uani 1 1 d . . . . .
N6 N 0.51353(16) 0.3457(4) 0.48333(17) 0.0527(9) Uani 1 1 d . . . . .
C8 C 0.57464(16) 0.3776(3) 0.49920(17) 0.0370(7) Uani 1 1 d . . . . .
C1 C 0.84870(19) 0.5002(4) 0.54630(18) 0.0436(8) Uani 1 1 d . . . . .
H1 H 0.857052 0.500474 0.589877 0.052 Uiso 1 1 calc R U . . .
C6 C 0.6856(2) 0.6952(3) 0.41689(19) 0.0453(9) Uani 1 1 d . . . . .
H6A H 0.667504 0.759229 0.388507 0.068 Uiso 1 1 calc R U . . .
H6B H 0.727271 0.720619 0.437295 0.068 Uiso 1 1 calc R U . . .
H6C H 0.658342 0.681327 0.447778 0.068 Uiso 1 1 calc R U . . .
C15 C 0.7132(2) 0.0121(4) 0.23981(18) 0.0500(10) Uani 1 1 d . . . . .
H15 H 0.706415 -0.047907 0.208431 0.060 Uiso 1 1 calc R U . . .
C7 C 0.60902(17) 0.4194(3) 0.44711(16) 0.0364(7) Uani 1 1 d . . . . .
C16 C 0.7416(2) -0.0180(4) 0.29927(18) 0.0452(9) Uani 1 1 d . . . . .
H16 H 0.755253 -0.099308 0.307972 0.054 Uiso 1 1 calc R U . . .
C14 C 0.6950(2) 0.1325(4) 0.22788(17) 0.0516(10) Uani 1 1 d . . . . .
H14 H 0.677363 0.154985 0.187241 0.062 Uiso 1 1 calc R U . . .
C11 C 0.5792(2) 0.3362(5) 0.6025(2) 0.0562(11) Uani 1 1 d . . . . .
H11 H 0.601400 0.333789 0.643203 0.067 Uiso 1 1 calc R U . . .
C2 C 0.89887(19) 0.5071(5) 0.5131(2) 0.0547(10) Uani 1 1 d . . . . .
H2 H 0.941102 0.509554 0.533336 0.066 Uiso 1 1 calc R U . . .
C10 C 0.5161(2) 0.2983(5) 0.5910(2) 0.0624(12) Uani 1 1 d . . . . .
H10 H 0.495592 0.268800 0.623153 0.075 Uiso 1 1 calc R U . . .
C3 C 0.8842(2) 0.5103(5) 0.4488(2) 0.0548(10) Uani 1 1 d . . . . .
H3 H 0.917262 0.518906 0.425372 0.066 Uiso 1 1 calc R U . . .
C9 C 0.4849(2) 0.3057(5) 0.5309(2) 0.0607(12) Uani 1 1 d . . . . .
H9 H 0.442126 0.282020 0.522447 0.073 Uiso 1 1 calc R U . . .
Cl1B Cl 0.500000 0.920(3) 0.250000 0.050(3) Uani 0.40(5) 2 d S T P A 1
Cl1A Cl 0.500000 0.976(2) 0.250000 0.056(3) Uani 0.60(5) 2 d S T P A 2
O3SB O 0.4996(4) 1.0431(6) 0.1629(3) 0.0551(14) Uani 0.495(6) 1 d . . P B 1
O3SA O 0.4696(4) 1.1021(6) 0.1647(3) 0.0551(14) Uani 0.505(6) 1 d . . P B 2
O4SA O 0.585(3) 0.795(6) 0.264(2) 0.075(3) Uani 0.5 1 d D . P C 1
C1SB C 0.6394(5) 0.7416(12) 0.2473(5) 0.075(2) Uani 0.5 1 d . . P C 1
H1SA H 0.642058 0.656055 0.260256 0.112 Uiso 0.5 1 calc R U P C 1
H1SB H 0.676730 0.785351 0.267168 0.112 Uiso 0.5 1 calc R U P C 1
H1SC H 0.636986 0.746109 0.202616 0.112 Uiso 0.5 1 calc R U P C 1
N1S N 0.5717(5) 0.8818(10) 0.2161(5) 0.076(2) Uani 0.5 1 d D . P . .
H1SD H 0.573871 0.843370 0.181587 0.091 Uiso 0.5 1 d R U P C 1
H1SE H 0.598981 0.941680 0.220737 0.091 Uiso 0.5 1 d R U P C 1
H1SF H 0.579021 0.861360 0.179417 0.091 Uiso 0.5 1 d R U P C 2
H1SG H 0.592341 0.948730 0.228067 0.091 Uiso 0.5 1 d R U P C 2
C1SA C 0.5758(6) 0.8043(13) 0.3033(6) 0.075(2) Uani 0.5 1 d . . P C 2
H1SH H 0.530395 0.790143 0.297370 0.112 Uiso 0.5 1 calc R U P C 2
H1SI H 0.584728 0.887973 0.317595 0.112 Uiso 0.5 1 calc R U P C 2
H1SJ H 0.596780 0.747047 0.333969 0.112 Uiso 0.5 1 calc R U P C 2
O4SB O 0.593(3) 0.791(6) 0.260(2) 0.075(3) Uani 0.5 1 d D . P C 2

loop_
_atom_site_aniso_label
_atom_site_aniso_U_11
_atom_site_aniso_U_22
_atom_site_aniso_U_33
_atom_site_aniso_U_23
_atom_site_aniso_U_13
_atom_site_aniso_U_12
Co1 0.0365(3) 0.0352(3) 0.0226(3) -0.00255(15) 0.00255(18) -0.00067(17)
Cl1 0.0493(5) 0.0425(5) 0.0424(5) -0.0077(4) 0.0050(4) 0.0059(4)
O004 0.0512(14) 0.0343(12) 0.0233(11) -0.0025(9) 0.0000(9) 0.0029(10)
O1 0.0537(15) 0.0325(12) 0.0286(12) 0.0026(9) 0.0026(10) 0.0043(11)
N1 0.0375(14) 0.0350(14) 0.0266(13) -0.0031(11) 0.0017(11) -0.0008(12)
N8 0.0418(15) 0.0360(14) 0.0196(12) -0.0026(10) 0.0016(10) 0.0021(12)
N5 0.0330(14) 0.0340(14) 0.0228(12) -0.0019(10) 0.0022(10) -0.0011(11)
N9 0.0423(16) 0.0378(15) 0.0256(13) -0.0051(11) 0.0046(11) 0.0020(12)
N3 0.0408(16) 0.0449(16) 0.0346(15) -0.0001(12) 0.0080(12) -0.0021(13)
N10 0.068(2) 0.0456(18) 0.0249(14) -0.0034(12) 0.0004(13) 0.0062(16)
O1S 0.089(3) 0.075(2) 0.0389(17) -0.0020(15) -0.0110(16) 0.007(2)
N4 0.0415(16) 0.0520(18) 0.0356(16) 0.0012(14) 0.0083(13) -0.0062(14)
O2S 0.0552(19) 0.117(3) 0.0481(18) -0.0015(19) 0.0015(14) 0.0073(19)
C12 0.0370(16) 0.0319(15) 0.0242(14) -0.0032(12) 0.0073(12) -0.0037(13)
C4 0.0367(16) 0.0287(15) 0.0301(15) -0.0004(12) 0.0053(13) -0.0018(13)
N7 0.0355(16) 0.091(3) 0.0341(16) 0.0003(17) -0.0018(13) -0.0082(17)
C5 0.0364(16) 0.0312(15) 0.0230(14) -0.0009(12) 0.0033(12) 0.0020(12)
C13 0.0381(17) 0.0386(17) 0.0221(14) -0.0034(12) 0.0055(12) -0.0028(13)
N6 0.0384(17) 0.070(2) 0.050(2) -0.0012(17) 0.0076(14) -0.0113(16)
C8 0.0335(17) 0.0409(18) 0.0364(17) -0.0023(14) 0.0048(13) -0.0017(14)
C1 0.0427(19) 0.052(2) 0.0337(18) -0.0018(16) -0.0015(14) -0.0032(17)
C6 0.060(2) 0.0317(17) 0.046(2) -0.0004(15) 0.0117(17) 0.0021(16)
C15 0.066(3) 0.053(2) 0.0298(18) -0.0152(16) 0.0025(17) 0.0072(19)
C7 0.0367(17) 0.0396(17) 0.0316(16) -0.0015(14) 0.0018(13) -0.0020(14)
C16 0.060(2) 0.0413(19) 0.0335(18) -0.0104(15) 0.0035(16) 0.0083(17)
C14 0.074(3) 0.052(2) 0.0250(17) -0.0040(15) -0.0040(17) 0.006(2)
C11 0.058(3) 0.070(3) 0.042(2) 0.008(2) 0.0133(18) -0.004(2)
C2 0.0334(19) 0.077(3) 0.051(2) 0.001(2) -0.0001(16) -0.0073(19)
C10 0.052(2) 0.077(3) 0.062(3) 0.013(2) 0.022(2) -0.011(2)
C3 0.039(2) 0.074(3) 0.054(2) 0.000(2) 0.0150(18) -0.009(2)
C9 0.045(2) 0.075(3) 0.065(3) 0.002(2) 0.016(2) -0.014(2)
Cl1B 0.062(3) 0.053(8) 0.034(2) 0.000 0.0064(15) 0.000
Cl1A 0.0523(16) 0.067(8) 0.0469(16) 0.000 0.0055(11) 0.000
O3SB 0.086(4) 0.045(3) 0.0249(15) 0.019(2) -0.021(2) -0.018(2)
O3SA 0.086(4) 0.045(3) 0.0249(15) 0.019(2) -0.021(2) -0.018(2)
O4SA 0.065(11) 0.095(4) 0.062(5) -0.002(5) -0.002(3) 0.027(4)
C1SB 0.065(4) 0.095(6) 0.065(4) 0.014(4) 0.012(3) 0.016(4)
N1S 0.080(6) 0.081(6) 0.063(5) -0.004(4) 0.003(4) 0.000(4)
C1SA 0.065(4) 0.095(6) 0.065(4) 0.014(4) 0.012(3) 0.016(4)
O4SB 0.065(11) 0.095(4) 0.062(5) -0.002(5) -0.002(3) 0.027(4)

loop_
_atom_type_symbol
_atom_type_description
_atom_type_scat_dispersion_real
_atom_type_scat_dispersion_imag
_atom_type_scat_source
C C 0.0033 0.0016 'International Tables Vol C Tables 4.2.6.8 and 6.1.1.4'
H H 0.0000 0.0000 'International Tables Vol C Tables 4.2.6.8 and 6.1.1.4'
Cl Cl 0.1484 0.1585 'International Tables Vol C Tables 4.2.6.8 and 6.1.1.4'
Co Co 0.3494 0.9721 'International Tables Vol C Tables 4.2.6.8 and 6.1.1.4'
N N 0.0061 0.0033 'International Tables Vol C Tables 4.2.6.8 and 6.1.1.4'
O O 0.0106 0.0060 'International Tables Vol C Tables 4.2.6.8 and 6.1.1.4'

loop_
_geom_angle_atom_site_label_1
_geom_angle_atom_site_label_2
_geom_angle_atom_site_label_3
_geom_angle
_geom_angle_site_symmetry_1
_geom_angle_site_symmetry_3
_geom_angle_publ_flag
O004 Co1 Cl1 164.29(7) 7_656 . ?
O004 Co1 N1 86.81(11) 7_656 . ?
O004 Co1 N9 75.38(10) 7_656 7_656 ?
N1 Co1 Cl1 103.75(8) . . ?
N5 Co1 Cl1 98.22(8) . . ?
N5 Co1 O004 95.40(10) . 7_656 ?
N5 Co1 N1 77.41(11) . . ?
N5 Co1 N9 169.99(11) . 7_656 ?
N5 Co1 N3 77.48(11) . . ?
N9 Co1 Cl1 91.47(8) 7_656 . ?
N9 Co1 N1 97.89(11) 7_656 . ?
N3 Co1 Cl1 89.87(9) . . ?
N3 Co1 O004 85.46(11) . 7_656 ?
N3 Co1 N1 152.86(11) . . ?
N3 Co1 N9 105.22(12) . 7_656 ?
C12 O004 Co1 116.4(2) . 7_656 ?
C5 O1 C6 115.7(3) . . ?
C4 N1 Co1 115.0(2) . . ?
C4 N1 C1 116.5(3) . . ?
C1 N1 Co1 127.6(2) . . ?
C12 N8 H8 118.7 . . ?
C12 N8 C5 122.6(3) . . ?
C5 N8 H8 118.7 . . ?
C5 N5 Co1 120.3(2) . . ?
C7 N5 Co1 118.0(2) . . ?
C7 N5 C5 121.6(3) . . ?
C13 N9 Co1 115.4(2) . 7_656 ?
C13 N9 C16 115.3(3) . . ?
C16 N9 Co1 129.3(3) . 7_656 ?
C8 N3 Co1 112.7(2) . . ?
C8 N3 C11 116.3(3) . . ?
C11 N3 Co1 130.8(3) . . ?
C13 N10 C14 115.3(3) . . ?
H1SK O1S H1SL 104.5 . . ?
C4 N4 C3 116.3(3) . . ?
O004 C12 N8 124.5(3) . . ?
O004 C12 C13 118.8(3) . . ?
N8 C12 C13 116.7(3) . . ?
N1 C4 C5 118.5(3) . . ?
N4 C4 N1 126.2(3) . . ?
N4 C4 C5 115.2(3) . . ?
H7A N7 H7B 120.0 . . ?
C7 N7 H7A 120.0 . . ?
C7 N7 H7B 120.0 . . ?
O1 C5 N8 101.5(2) . . ?
O1 C5 N5 114.3(3) . . ?
O1 C5 C4 111.7(3) . . ?
N8 C5 C4 109.6(3) . . ?
N5 C5 N8 111.8(3) . . ?
N5 C5 C4 107.9(3) . . ?
N9 C13 C12 113.8(3) . . ?
N10 C13 N9 127.7(3) . . ?
N10 C13 C12 118.5(3) . . ?
C8 N6 C9 115.0(4) . . ?
N3 C8 C7 116.1(3) . . ?
N6 C8 N3 127.2(3) . . ?
N6 C8 C7 116.7(3) . . ?
N1 C1 H1 119.3 . . ?
N1 C1 C2 121.3(4) . . ?
C2 C1 H1 119.3 . . ?
O1 C6 H6A 109.5 . . ?
O1 C6 H6B 109.5 . . ?
O1 C6 H6C 109.5 . . ?
H6A C6 H6B 109.5 . . ?
H6A C6 H6C 109.5 . . ?
H6B C6 H6C 109.5 . . ?
C16 C15 H15 121.0 . . ?
C14 C15 H15 121.0 . . ?
C14 C15 C16 118.1(4) . . ?
N5 C7 N7 129.4(3) . . ?
N5 C7 C8 114.7(3) . . ?
N7 C7 C8 115.9(3) . . ?
N9 C16 C15 121.6(4) . . ?
N9 C16 H16 119.2 . . ?
C15 C16 H16 119.2 . . ?
N10 C14 C15 122.0(4) . . ?
N10 C14 H14 119.0 . . ?
C15 C14 H14 119.0 . . ?
N3 C11 H11 119.3 . . ?
N3 C11 C10 121.4(4) . . ?
C10 C11 H11 119.3 . . ?
C1 C2 H2 121.3 . . ?
C1 C2 C3 117.4(4) . . ?
C3 C2 H2 121.3 . . ?
C11 C10 H10 121.3 . . ?
C9 C10 C11 117.4(4) . . ?
C9 C10 H10 121.3 . . ?
N4 C3 C2 122.2(4) . . ?
N4 C3 H3 118.9 . . ?
C2 C3 H3 118.9 . . ?
N6 C9 C10 122.7(4) . . ?
N6 C9 H9 118.6 . . ?
C10 C9 H9 118.6 . . ?
C1SB O4SA N1S 99(2) . . ?
O4SA C1SB H1SA 109.5 . . ?
O4SA C1SB H1SB 109.5 . . ?
O4SA C1SB H1SC 109.5 . . ?
H1SA C1SB H1SB 109.5 . . ?
H1SA C1SB H1SC 109.5 . . ?
H1SB C1SB H1SC 109.5 . . ?
O4SA N1S H1SD 107.0 . . ?
O4SA N1S H1SE 111.0 . . ?
H1SD N1S H1SE 109.5 . . ?
H1SF N1S H1SG 109.5 . . ?
O4SB N1S H1SF 111.0 . . ?
O4SB N1S H1SG 107.0 . . ?
H1SH C1SA H1SI 109.5 . . ?
H1SH C1SA H1SJ 109.5 . . ?
H1SI C1SA H1SJ 109.5 . . ?
O4SB C1SA H1SH 109.5 . . ?
O4SB C1SA H1SI 109.5 . . ?
O4SB C1SA H1SJ 109.5 . . ?
C1SA O4SB N1S 112(3) . . ?

loop_
_geom_bond_atom_site_label_1
_geom_bond_atom_site_label_2
_geom_bond_distance
_geom_bond_site_symmetry_2
_geom_bond_publ_flag
Co1 Cl1 2.3840(10) . ?
Co1 O004 2.158(2) 7_656 ?
Co1 N1 2.170(3) . ?
Co1 N5 2.051(3) . ?
Co1 N9 2.161(3) 7_656 ?
Co1 N3 2.148(3) . ?
O004 C12 1.237(4) . ?
O1 C5 1.403(4) . ?
O1 C6 1.433(4) . ?
N1 C4 1.332(4) . ?
N1 C1 1.337(5) . ?
N8 H8 0.8600 . ?
N8 C12 1.315(4) . ?
N8 C5 1.463(4) . ?
N5 C5 1.452(4) . ?
N5 C7 1.298(5) . ?
N9 C13 1.333(5) . ?
N9 C16 1.341(5) . ?
N3 C8 1.330(5) . ?
N3 C11 1.333(5) . ?
N10 C13 1.323(4) . ?
N10 C14 1.339(5) . ?
O1S H1SK 0.8500 . ?
O1S H1SL 0.8500 . ?
N4 C4 1.324(5) . ?
N4 C3 1.328(5) . ?
C12 C13 1.502(4) . ?
C4 C5 1.540(4) . ?
N7 H7A 0.8600 . ?
N7 H7B 0.8600 . ?
N7 C7 1.328(5) . ?
N6 C8 1.328(5) . ?
N6 C9 1.343(6) . ?
C8 C7 1.502(5) . ?
C1 H1 0.9300 . ?
C1 C2 1.373(6) . ?
C6 H6A 0.9600 . ?
C6 H6B 0.9600 . ?
C6 H6C 0.9600 . ?
C15 H15 0.9300 . ?
C15 C16 1.368(6) . ?
C15 C14 1.363(6) . ?
C16 H16 0.9300 . ?
C14 H14 0.9300 . ?
C11 H11 0.9300 . ?
C11 C10 1.380(7) . ?
C2 H2 0.9300 . ?
C2 C3 1.376(7) . ?
C10 H10 0.9300 . ?
C10 C9 1.363(7) . ?
C3 H3 0.9300 . ?
C9 H9 0.9300 . ?
O4SA C1SB 1.38(4) . ?
O4SA N1S 1.396(15) . ?
C1SB H1SA 0.9600 . ?
C1SB H1SB 0.9600 . ?
C1SB H1SC 0.9600 . ?
N1S H1SD 0.8602 . ?
N1S H1SE 0.8600 . ?
N1S H1SF 0.8600 . ?
N1S H1SG 0.8602 . ?
N1S O4SB 1.384(15) . ?
C1SA H1SH 0.9600 . ?
C1SA H1SI 0.9600 . ?
C1SA H1SJ 0.9600 . ?
C1SA O4SB 1.07(4) . ?

loop_
_geom_torsion_atom_site_label_1
_geom_torsion_atom_site_label_2
_geom_torsion_atom_site_label_3
_geom_torsion_atom_site_label_4
_geom_torsion
_geom_torsion_site_symmetry_1
_geom_torsion_site_symmetry_2
_geom_torsion_site_symmetry_3
_geom_torsion_site_symmetry_4
_geom_torsion_publ_flag
Co1 O004 C12 N8 176.5(3) 7_656 . . . ?
Co1 O004 C12 C13 -3.7(4) 7_656 . . . ?
Co1 N1 C4 N4 -173.5(3) . . . . ?
Co1 N1 C4 C5 7.3(4) . . . . ?
Co1 N1 C1 C2 169.6(3) . . . . ?
Co1 N5 C5 O1 -116.0(3) . . . . ?
Co1 N5 C5 N8 129.4(2) . . . . ?
Co1 N5 C5 C4 8.8(3) . . . . ?
Co1 N5 C7 N7 171.6(4) . . . . ?
Co1 N5 C7 C8 -9.1(4) . . . . ?
Co1 N9 C13 N10 175.4(3) 7_656 . . . ?
Co1 N9 C13 C12 -4.8(4) 7_656 . . . ?
Co1 N9 C16 C15 -177.3(3) 7_656 . . . ?
Co1 N3 C8 N6 -174.5(3) . . . . ?
Co1 N3 C8 C7 5.8(4) . . . . ?
Co1 N3 C11 C10 175.1(4) . . . . ?
O004 C12 C13 N9 5.8(5) . . . . ?
O004 C12 C13 N10 -174.4(3) . . . . ?
N1 C4 C5 O1 116.2(3) . . . . ?
N1 C4 C5 N8 -132.2(3) . . . . ?
N1 C4 C5 N5 -10.2(4) . . . . ?
N1 C1 C2 C3 1.9(7) . . . . ?
N8 C12 C13 N9 -174.4(3) . . . . ?
N8 C12 C13 N10 5.4(5) . . . . ?
N3 C8 C7 N5 1.7(5) . . . . ?
N3 C8 C7 N7 -178.8(4) . . . . ?
N3 C11 C10 C9 -1.3(8) . . . . ?
N4 C4 C5 O1 -63.2(4) . . . . ?
N4 C4 C5 N8 48.5(4) . . . . ?
N4 C4 C5 N5 170.4(3) . . . . ?
C12 N8 C5 O1 167.4(3) . . . . ?
C12 N8 C5 N5 -70.4(4) . . . . ?
C12 N8 C5 C4 49.2(4) . . . . ?
C4 N1 C1 C2 1.1(6) . . . . ?
C4 N4 C3 C2 0.9(7) . . . . ?
C5 N8 C12 O004 -2.0(5) . . . . ?
C5 N8 C12 C13 178.2(3) . . . . ?
C5 N5 C7 N7 -4.8(6) . . . . ?
C5 N5 C7 C8 174.5(3) . . . . ?
C13 N9 C16 C15 1.4(6) . . . . ?
C13 N10 C14 C15 1.1(7) . . . . ?
N6 C8 C7 N5 -178.0(3) . . . . ?
N6 C8 C7 N7 1.5(5) . . . . ?
C8 N3 C11 C10 0.2(7) . . . . ?
C8 N6 C9 C10 0.1(8) . . . . ?
C1 N1 C4 N4 -3.5(5) . . . . ?
C1 N1 C4 C5 177.2(3) . . . . ?
C1 C2 C3 N4 -3.0(8) . . . . ?
C6 O1 C5 N8 178.3(3) . . . . ?
C6 O1 C5 N5 57.9(4) . . . . ?
C6 O1 C5 C4 -65.0(4) . . . . ?
C7 N5 C5 O1 60.3(4) . . . . ?
C7 N5 C5 N8 -54.3(4) . . . . ?
C7 N5 C5 C4 -174.8(3) . . . . ?
C16 N9 C13 N10 -3.5(6) . . . . ?
C16 N9 C13 C12 176.3(3) . . . . ?
C16 C15 C14 N10 -2.9(7) . . . . ?
C14 N10 C13 N9 2.2(6) . . . . ?
C14 N10 C13 C12 -177.5(4) . . . . ?
C14 C15 C16 N9 1.5(7) . . . . ?
C11 N3 C8 N6 1.3(6) . . . . ?
C11 N3 C8 C7 -178.4(4) . . . . ?
C11 C10 C9 N6 1.2(8) . . . . ?
C3 N4 C4 N1 2.5(6) . . . . ?
C3 N4 C4 C5 -178.2(4) . . . . ?
C9 N6 C8 N3 -1.4(7) . . . . ?
C9 N6 C8 C7 178.3(4) . . . . ?
